data_2002811
loop_
_publ_author_name
'Mueller-Buschbaum, Hk'
'Wedel, B'

_publ_section_title
;
Ueber die Kristallchemie der Tellurate Pb3 Fe2 Te2 O12 und Pb2 Co Te O6
;
_journal_name_full
;
Zeitschrift fuer Naturforschung, Teil B. Anorganische Chemie,
Organische Chemie (42,1987-)
;
_journal_page_first 35
_journal_page_last 39
_journal_volume 52
_journal_year 1997
_chemical_formula_structural 'Pb3 (Fe2 Te2 O12)'
_chemical_formula_sum 'Fe2 O12 Pb3 Te2'
_chemical_name_systematic 'Trilead diferro(III)ditellurate'
_space_group_IT_number 9
_symmetry_cell_setting monoclinic
_symmetry_Int_Tables_number 9
_symmetry_space_group_name_Hall 'C -2yc'
_symmetry_space_group_name_H-M 'C 1 c 1'
_cell_angle_alpha 90
_cell_angle_beta 111.34(3)
_cell_angle_gamma 90
_cell_formula_units_Z 4
_cell_length_a 9.866(3)
_cell_length_b 15.332(4)
_cell_length_c 7.172(2)
_cell_volume 1010.5
_refine_ls_R_factor_all 0.0529
_cod_database_code 2002811

loop_
_symmetry_equiv_pos_as_xyz
x,y,z
x,-y,1/2+z
1/2+x,1/2+y,z
1/2+x,1/2-y,1/2+z

loop_
_atom_site_aniso_label
_atom_site_aniso_U_11
_atom_site_aniso_U_12
_atom_site_aniso_U_13
_atom_site_aniso_U_22
_atom_site_aniso_U_23
_atom_site_aniso_U_33
Pb1 0.01527(2) 0.00376(2) 0.00891(2) 0.01791(3) 0.00395(3) 0.02100(2)
Pb2 0.01373(2) 0.00070(2) 0.00741(2) 0.01641(3) 0.00202(2) 0.02223(3)
Pb3 0.03175(3) -0.00416(3) 0.01501(2) 0.01527(2) -0.00266(4) 0.03224(3)
Te1 0.00395(4) 0.00133(4) 0.00171(3) 0.00850(4) 0.00084(4) 0.01094(4)
Fe1 0.00395(4) 0.00133(4) 0.00171(3) 0.00850(4) 0.00084(4) 0.01094(4)
Te2 0.00717(4) -0.00105(4) 0.00363(3) 0.01346(5) -0.00070(4) 0.01008(4)
Fe2 0.00717(4) -0.00105(4) 0.00363(3) 0.01346(5) -0.00070(4) 0.01008(4)
Te3 0.00675(6) -0.00014(6) 0.00345(5) 0.00735(7) 0.00142(6) 0.01383(7)
Fe3 0.00675(6) -0.00014(6) 0.00345(5) 0.00735(7) 0.00142(6) 0.01383(7)
Te4 0.00673(6) 0.00037(6) 0.00249(5) 0.00836(7) 0.00109(6) 0.01327(7)
Fe4 0.00673(6) 0.00037(6) 0.00249(5) 0.00836(7) 0.00109(6) 0.01327(7)
O1 0.0050(4) .0000(4) 0.0018(3) 0.0050(4) 0.0001(4) 0.0051(4)
O2 0.0159(5) 0.0001(5) 0.0058(4) 0.0159(6) .0000(5) 0.0159(5)
O3 0.0077(4) .0000(4) 0.0028(3) 0.0077(4) .0000(4) 0.0076(4)
O4 0.0116(4) .0000(6) 0.0042(3) 0.0115(4) -0.0001(7) 0.0116(4)
O5 0.0115(4) .0000(6) 0.0042(3) 0.0115(4) 0.0001(7) 0.0115(4)
O6 0.0062(4) .0000(4) 0.0023(3) 0.0062(5) -0.0001(4) 0.0061(4)
O7 0.0144(5) .0000(5) 0.0053(4) 0.0145(6) .0000(5) 0.0146(5)
O8 0.0137(5) 0.0001(4) 0.0051(4) 0.0138(5) .0000(5) 0.0138(5)
O9 0.0124(5) .0000(4) 0.0045(4) 0.0124(5) .0000(4) 0.0124(5)
O10 0.0130(5) 0.0001(4) 0.0047(4) 0.0130(5) .0000(4) 0.0131(5)
O11 0.0082(4) .0000(4) 0.0030(3) 0.0082(5) .0000(4) 0.0082(4)
O12 0.0104(4) -0.0001(4) 0.0038(3) 0.0105(5) .0000(4) 0.0106(4)

loop_
_atom_site_label
_atom_site_type_symbol
_atom_site_symmetry_multiplicity
_atom_site_Wyckoff_symbol
_atom_site_fract_x
_atom_site_fract_y
_atom_site_fract_z
_atom_site_occupancy
_atom_site_attached_hydrogens
_atom_site_calc_flag
Pb1 Pb2+ 4 a 0.285840(7) 0.312700(5) 0.260810(9) 1. 0 d
Pb2 Pb2+ 4 a 0.629610(7) 0.180540(5) 0.192570(9) 1. 0 d
Pb3 Pb2+ 4 a 0.72419(1) 0.432340(4) 0.48770(2) 1. 0 d
Te1 Te6+ 4 a 0.408120(13) 0.162600(8) 0.63276(2) 0.75 0 d
Fe1 Fe3+ 4 a 0.408120(13) 0.162600(8) 0.63276(2) 0.25 0 d
Te2 Te6+ 4 a 0.403140(13) 0.496610(8) 0.10225(2) 0.75 0 d
Fe2 Fe3+ 4 a 0.403140(13) 0.496610(8) 0.10225(2) 0.25 0 d
Te3 Te6+ 4 a 0.51690(2) 0.338950(12) 0.83573(3) 0.25 0 d
Fe3 Fe3+ 4 a 0.51690(2) 0.338950(12) 0.83573(3) 0.75 0 d
Te4 Te6+ 4 a 0.52340(2) 0.003060(12) 0.37066(3) 0.25 0 d
Fe4 Fe3+ 4 a 0.52340(2) 0.003060(12) 0.37066(3) 0.75 0 d
O1 O2- 4 a 0.59066(12) 0.44868(7) 0.7508(2) 1. 0 d
O2 O2- 4 a 0.41284(15) 0.23116(9) 0.8719(2) 1. 0 d
O3 O2- 4 a 0.41214(12) 0.55256(8) -0.1358(2) 1. 0 d
O4 O2- 4 a 0.7069(2) 0.28969(7) 0.9820(3) 1. 0 d
O5 O2- 4 a 0.7162(2) 0.05460(7) 0.4850(3) 1. 0 d
O6 O2- 4 a 0.50986(11) 0.04744(7) 0.1132(2) 1. 0 d
O7 O2- 4 a 0.32709(13) -0.05859(9) 0.2080(2) 1. 0 d
O8 O2- 4 a 0.50644(13) 0.26523(9) 0.5908(2) 1. 0 d
O9 O2- 4 a 0.42160(14) 0.10732(8) 0.3963(2) 1. 0 d
O10 O2- 4 a 0.59278(14) -0.11044(9) 0.3120(2) 1. 0 d
O11 O2- 4 a 0.49994(12) 0.38893(8) 0.0773(2) 1. 0 d
O12 O2- 4 a 0.33159(13) 0.39163(8) 0.6628(2) 1. 0 d

loop_
_atom_type_symbol
_atom_type_oxidation_number
Pb2+ 2.000
Te6+ 6.000
Fe3+ 3.000
O2- -2.000
